data_7123442
loop_
_publ_author_name
'Weselski, Marek Damian'
'Ksi\;a\.zek, Maria'
'Mess, Pamela'
'Kusz, Joachim'
'Bronisz, Robert'

_publ_section_title
;
 &#x201C;Normal&#x201D; and &#x201C;reverse&#x201D; spin crossover induced
 by two different structural events in iron(II) coordination polymer
;
_journal_name_full 'Chemical Communications'
_journal_paper_doi 10.1039/C9CC02755F
_journal_year 2019
_chemical_formula_moiety
;
C84 H138 Fe3 N42, 6(C F3 O3 S), 12(C2 H3 N)
;
_chemical_formula_sum 'C114 H174 F18 Fe3 N54 O18 S6'
_chemical_formula_weight 3290.97
_space_group_crystal_system triclinic
_space_group_IT_number 2
_space_group_name_Hall '-P 1'
_space_group_name_H-M_alt 'P -1'
_symmetry_space_group_name_Hall '-P 1'
_symmetry_space_group_name_H-M 'P -1'
_atom_sites_solution_hydrogens geom
_audit_creation_method SHELXL-2018/3
_audit_update_record
;
2019-03-25 deposited with the CCDC.    2019-05-14 downloaded from the CCDC.
;
_cell_angle_alpha 64.984(8)
_cell_angle_beta 75.059(9)
_cell_angle_gamma 85.411(7)
_cell_formula_units_Z 1
_cell_length_a 12.0469(11)
_cell_length_b 18.2982(13)
_cell_length_c 20.582(2)
_cell_measurement_reflns_used 2344
_cell_measurement_temperature 215(1)
_cell_measurement_theta_max 21.6830
_cell_measurement_theta_min 3.3260
_cell_volume 3970.2(7)
_computing_cell_refinement 'CrysAlisPro 1.171.38.41q (Rigaku OD, 2015)'
_computing_data_collection 'CrysAlisPro 1.171.38.41q (Rigaku OD, 2015)'
_computing_data_reduction 'CrysAlisPro 1.171.38.41q (Rigaku OD, 2015)'
_computing_structure_refinement 'SHELXL-2018/3 (Sheldrick, 2018)'
_computing_structure_solution 'SHELXS-2013 (Sheldrick, 2018)'
_diffrn_ambient_temperature 215(1)
_diffrn_detector_area_resol_mean 10.4498
_diffrn_measured_fraction_theta_full 0.998
_diffrn_measured_fraction_theta_max 0.998
_diffrn_measurement_device_type
;
SuperNova diffractometer (Agilent Technologies) with Atlas detector
;
_diffrn_measurement_method '\w scans'
_diffrn_radiation_type MoK\a
_diffrn_radiation_wavelength 0.71073
_diffrn_reflns_av_R_equivalents 0.1107
_diffrn_reflns_av_unetI/netI 0.2172
_diffrn_reflns_Laue_measured_fraction_full 0.998
_diffrn_reflns_Laue_measured_fraction_max 0.998
_diffrn_reflns_limit_h_max 14
_diffrn_reflns_limit_h_min -15
_diffrn_reflns_limit_k_max 22
_diffrn_reflns_limit_k_min -22
_diffrn_reflns_limit_l_max 25
_diffrn_reflns_limit_l_min -25
_diffrn_reflns_number 33599
_diffrn_reflns_point_group_measured_fraction_full 0.998
_diffrn_reflns_point_group_measured_fraction_max 0.998
_diffrn_reflns_theta_full 25.242
_diffrn_reflns_theta_max 26.373
_diffrn_reflns_theta_min 2.971
_diffrn_source 'micro-focus sealed X-ray tube'
_exptl_absorpt_coefficient_mu 0.445
_exptl_absorpt_correction_T_max 1.00000
_exptl_absorpt_correction_T_min 0.89533
_exptl_absorpt_correction_type multi-scan
_exptl_absorpt_process_details
;
CrysAlisPro 1.171.38.41q (Rigaku Oxford Diffraction, 2015)
Empirical absorption correction using spherical harmonics,
 implemented in SCALE3 ABSPACK scaling algorithm.
;
_exptl_crystal_density_diffrn 1.376
_exptl_crystal_description polyhedron
_exptl_crystal_F_000 1716
_exptl_crystal_size_max 0.110
_exptl_crystal_size_mid 0.110
_exptl_crystal_size_min 0.040
_refine_diff_density_max 1.157
_refine_diff_density_min -0.534
_refine_diff_density_rms 0.078
_refine_ls_extinction_method none
_refine_ls_goodness_of_fit_ref 0.949
_refine_ls_hydrogen_treatment constr
_refine_ls_matrix_type full
_refine_ls_number_parameters 1107
_refine_ls_number_reflns 16207
_refine_ls_number_restraints 413
_refine_ls_restrained_S_all 0.954
_refine_ls_R_factor_all 0.2418
_refine_ls_R_factor_gt 0.0885
_refine_ls_shift/su_max 0.001
_refine_ls_shift/su_mean 0.000
_refine_ls_structure_factor_coef Fsqd
_refine_ls_weighting_details 'w=1/[\s^2^(Fo^2^)+(0.0656P)^2^] where P=(Fo^2^+2Fc^2^)/3'
_refine_ls_weighting_scheme calc
_refine_ls_wR_factor_gt 0.1833
_refine_ls_wR_factor_ref 0.2804
_reflns_Friedel_coverage 0.000
_reflns_number_gt 5081
_reflns_number_total 16207
_reflns_threshold_expression 'I > 2\s(I)'
_cod_data_source_file c9cc02755f2.cif
_cod_data_source_block 3_rb18_pm30_7_10_215k
_cod_database_code 7123442
_shelx_shelxl_version_number 2018/3
_shelx_space_group_comment
;
The symmetry employed for this shelxl refinement is uniquely defined
by the following loop, which should always be used as a source of
symmetry information in preference to the above space-group names.
They are only intended as comments.
;
_shelx_estimated_absorpt_t_min 0.953
_shelx_estimated_absorpt_t_max 0.982

loop_
_space_group_symop_operation_xyz
'x, y, z'
'-x, -y, -z'

loop_
_atom_site_label
_atom_site_type_symbol
_atom_site_fract_x
_atom_site_fract_y
_atom_site_fract_z
_atom_site_U_iso_or_equiv
_atom_site_adp_type
_atom_site_occupancy
_atom_site_site_symmetry_order
_atom_site_calc_flag
_atom_site_refinement_flags_posn
_atom_site_refinement_flags_adp
_atom_site_refinement_flags_occupancy
_atom_site_disorder_assembly
_atom_site_disorder_group
Fe2 Fe 0.000000 0.500000 0.000000 0.0410(4) Uani 1 2 d S . P . .
Fe1 Fe 0.33500(9) 0.82221(5) 0.32594(5) 0.0438(3) Uani 1 1 d . . . . .
N51 N 0.0668(5) 0.2541(2) 0.0580(3) 0.0388(13) Uani 1 1 d . . . . .
N52 N 0.0358(5) 0.3186(3) 0.0736(3) 0.0425(14) Uani 1 1 d . . . . .
N53 N 0.0587(5) 0.3814(3) 0.0101(3) 0.0426(14) Uani 1 1 d . . . . .
C51 C 0.0478(6) 0.1730(3) 0.1192(3) 0.0448(18) Uani 1 1 d . . . . .
H51A H 0.018841 0.136249 0.103444 0.054 Uiso 1 1 calc R U . . .
H51B H -0.010914 0.175213 0.161261 0.054 Uiso 1 1 calc R U . . .
C52 C 0.1571(6) 0.1397(3) 0.1441(4) 0.0469(18) Uani 1 1 d . . . . .
H52A H 0.141825 0.083822 0.181174 0.056 Uiso 1 1 calc R U . . .
H52B H 0.216817 0.139494 0.101596 0.056 Uiso 1 1 calc R U . . .
C54 C 0.1035(6) 0.3579(3) -0.0447(4) 0.0446(17) Uani 1 1 d . . . . .
H54 H 0.126350 0.392443 -0.095349 0.054 Uiso 1 1 calc R U . . .
C55 C 0.1106(6) 0.2766(3) -0.0154(4) 0.0407(16) Uani 1 1 d . . . . .
C56 C 0.1456(6) 0.2180(4) -0.0480(4) 0.0540(19) Uani 1 1 d . . . . .
H56A H 0.077076 0.189254 -0.043950 0.065 Uiso 1 1 calc R U . . .
H56B H 0.194621 0.178195 -0.020206 0.065 Uiso 1 1 calc R U . . .
C57 C 0.2095(7) 0.2583(4) -0.1278(4) 0.074(2) Uani 1 1 d . . . . .
H57A H 0.167848 0.304663 -0.153536 0.110 Uiso 1 1 calc R U . . .
H57B H 0.216401 0.220461 -0.150270 0.110 Uiso 1 1 calc R U . . .
H57C H 0.285493 0.275775 -0.131236 0.110 Uiso 1 1 calc R U . . .
N11 N 0.2026(5) 0.5401(3) 0.1205(3) 0.0479(15) Uani 1 1 d . . . . .
N12 N 0.1544(5) 0.5622(3) 0.0644(3) 0.0477(15) Uani 1 1 d . . . . .
N13 N 0.0948(5) 0.4978(3) 0.0765(3) 0.0413(13) Uani 1 1 d . . . . .
C11 C 0.2759(6) 0.5974(4) 0.1244(4) 0.057(2) Uani 1 1 d . . . . .
H11A H 0.303902 0.640113 0.074650 0.069 Uiso 1 1 calc R U . . .
H11B H 0.342792 0.569417 0.141264 0.069 Uiso 1 1 calc R U . . .
C12 C 0.2144(6) 0.6355(4) 0.1760(4) 0.0527(19) Uani 1 1 d . . . . .
H12A H 0.270802 0.666073 0.182386 0.063 Uiso 1 1 calc R U . . .
H12B H 0.180450 0.592609 0.224633 0.063 Uiso 1 1 calc R U . . .
C14 C 0.1085(6) 0.4368(3) 0.1395(3) 0.0484(19) Uani 1 1 d . . . . .
H14 H 0.074122 0.384836 0.160546 0.058 Uiso 1 1 calc R U . . .
C15 C 0.1793(6) 0.4620(3) 0.1676(4) 0.0494(19) Uani 1 1 d . . . . .
C16 C 0.2230(8) 0.4209(4) 0.2345(4) 0.077(3) Uani 1 1 d . . . . .
H16A H 0.186014 0.442829 0.270508 0.092 Uiso 1 1 calc R U . . .
H16B H 0.305849 0.432636 0.221346 0.092 Uiso 1 1 calc R U . . .
C17 C 0.2023(8) 0.3320(4) 0.2697(4) 0.091(3) Uani 1 1 d . . . . .
H17A H 0.120456 0.319899 0.283120 0.136 Uiso 1 1 calc R U . . .
H17B H 0.231475 0.308644 0.313739 0.136 Uiso 1 1 calc R U . . .
H17C H 0.241506 0.309563 0.235131 0.136 Uiso 1 1 calc R U . . .
N23 N -0.1476(5) 0.4438(3) 0.0939(3) 0.0489(15) Uani 1 1 d . . . . .
C23 C -0.2169(7) 0.4058(4) 0.1443(5) 0.058(2) Uani 1 1 d . . . . .
C231 C -0.3037(8) 0.3584(5) 0.2087(5) 0.103(3) Uani 1 1 d . . . . .
H23A H -0.279327 0.303196 0.229674 0.154 Uiso 1 1 calc R U . . .
H23B H -0.375117 0.359230 0.194985 0.154 Uiso 1 1 calc R U . . .
H23C H -0.315213 0.380681 0.245077 0.154 Uiso 1 1 calc R U . . .
N24 N 0.4882(6) 0.8734(3) 0.2377(3) 0.0504(16) Uani 1 1 d . . . . .
C24 C 0.5660(7) 0.9087(4) 0.1918(4) 0.058(2) Uani 1 1 d . . . . .
C241 C 0.6651(8) 0.9534(6) 0.1351(5) 0.117(4) Uani 1 1 d . . . . .
H24A H 0.684512 0.932951 0.097179 0.176 Uiso 1 1 calc R U . . .
H24B H 0.729650 0.947190 0.156841 0.176 Uiso 1 1 calc R U . . .
H24C H 0.647738 1.010054 0.113064 0.176 Uiso 1 1 calc R U . . .
N25 N 0.1811(6) 0.7745(3) 0.4159(3) 0.0532(17) Uani 1 1 d . . . . .
C25 C 0.1040(8) 0.7466(4) 0.4648(5) 0.055(2) Uani 1 1 d . . . . .
C251 C 0.0044(8) 0.7104(5) 0.5258(5) 0.092(3) Uani 1 1 d . . . . .
H25A H 0.002941 0.728099 0.564195 0.138 Uiso 1 1 calc R U . . .
H25B H 0.008550 0.652056 0.545604 0.138 Uiso 1 1 calc R U . . .
H25C H -0.064968 0.726672 0.508274 0.138 Uiso 1 1 calc R U . . .
N31 N 0.1330(5) 0.7871(3) 0.2031(3) 0.0439(14) Uani 1 1 d . . . . .
N32 N 0.1820(5) 0.7652(3) 0.2595(3) 0.0480(15) Uani 1 1 d . . . . .
N33 N 0.2411(5) 0.8286(3) 0.2473(3) 0.0444(14) Uani 1 1 d . . . . .
C31 C 0.0609(6) 0.7291(4) 0.2004(4) 0.054(2) Uani 1 1 d . . . . .
H31A H -0.007398 0.756033 0.184878 0.065 Uiso 1 1 calc R U . . .
H31B H 0.035118 0.686188 0.250305 0.065 Uiso 1 1 calc R U . . .
C32 C 0.1204(6) 0.6914(4) 0.1485(4) 0.0527(19) Uani 1 1 d . . . . .
H32A H 0.154037 0.734319 0.099801 0.063 Uiso 1 1 calc R U . . .
H32B H 0.063446 0.660919 0.142534 0.063 Uiso 1 1 calc R U . . .
C34 C 0.2299(6) 0.8893(3) 0.1838(4) 0.0501(19) Uani 1 1 d . . . . .
H34 H 0.265638 0.940766 0.162669 0.060 Uiso 1 1 calc R U . . .
C35 C 0.1592(6) 0.8647(4) 0.1549(4) 0.053(2) Uani 1 1 d . . . . .
C36 C 0.1187(8) 0.9059(4) 0.0867(4) 0.087(3) Uani 1 1 d . . . . .
H36A H 0.038406 0.889003 0.097230 0.105 Uiso 1 1 calc R U . . .
H36B H 0.164031 0.888376 0.049223 0.105 Uiso 1 1 calc R U . . .
C37 C 0.1265(7) 0.9948(4) 0.0559(4) 0.079(3) Uani 1 1 d . . . . .
H37A H 0.079927 1.012931 0.091948 0.118 Uiso 1 1 calc R U . . .
H37B H 0.098770 1.017508 0.011237 0.118 Uiso 1 1 calc R U . . .
H37C H 0.205907 1.012281 0.044122 0.118 Uiso 1 1 calc R U . . .
N41 N 0.3897(5) 0.5747(3) 0.3931(3) 0.0473(15) Uani 1 1 d . . . . .
N42 N 0.3582(5) 0.6416(3) 0.4033(3) 0.0498(15) Uani 1 1 d . . . . .
N43 N 0.3844(5) 0.7017(3) 0.3372(3) 0.0486(15) Uani 1 1 d . . . . .
C41 C 0.3738(6) 0.4977(3) 0.4582(4) 0.054(2) Uani 1 1 d . . . . .
H41A H 0.350538 0.456220 0.445620 0.065 Uiso 1 1 calc R U . . .
H41B H 0.311066 0.502155 0.497446 0.065 Uiso 1 1 calc R U . . .
C42 C 0.4793(7) 0.4709(3) 0.4876(4) 0.058(2) Uani 1 1 d . . . . .
H42A H 0.541325 0.464631 0.448955 0.069 Uiso 1 1 calc R U . . .
H42B H 0.462527 0.417902 0.529607 0.069 Uiso 1 1 calc R U . . .
C44 C 0.4312(6) 0.6730(4) 0.2850(4) 0.0466(17) Uani 1 1 d . . . . .
H44 H 0.455691 0.703908 0.233712 0.056 Uiso 1 1 calc R U . . .
C45 C 0.4359(6) 0.5915(3) 0.3208(4) 0.0448(17) Uani 1 1 d . . . . .
C46 C 0.4729(7) 0.5279(4) 0.2942(4) 0.062(2) Uani 1 1 d . . . . .
H46A H 0.405054 0.497714 0.299617 0.075 Uiso 1 1 calc R U . . .
H46B H 0.520518 0.490213 0.325003 0.075 Uiso 1 1 calc R U . . .
C47 C 0.5391(8) 0.5613(4) 0.2160(4) 0.085(3) Uani 1 1 d . . . . .
H47A H 0.493642 0.600485 0.185518 0.127 Uiso 1 1 calc R U . . .
H47B H 0.557230 0.517942 0.199947 0.127 Uiso 1 1 calc R U . . .
H47C H 0.609744 0.587235 0.211076 0.127 Uiso 1 1 calc R U . . .
N1 N 0.5121(5) 0.8506(3) 0.4649(3) 0.0459(15) Uani 1 1 d . . . . .
N2 N 0.4799(5) 0.8740(3) 0.4017(3) 0.0498(15) Uani 1 1 d . . . . .
N3 N 0.4222(5) 0.8115(3) 0.4088(3) 0.0428(14) Uani 1 1 d . . . . .
C1 C 0.5650(6) 0.9111(4) 0.4780(4) 0.0527(19) Uani 1 1 d . . . . .
H1A H 0.626771 0.941164 0.434595 0.063 Uiso 1 1 calc R U . . .
H1B H 0.598613 0.884204 0.520580 0.063 Uiso 1 1 calc R U . . .
C2 C 0.4756(6) 0.9686(3) 0.4926(4) 0.0515(19) Uani 1 1 d . . . . .
H2A H 0.442688 0.995355 0.449699 0.062 Uiso 1 1 calc R U . . .
H2B H 0.413385 0.937907 0.535383 0.062 Uiso 1 1 calc R U . . .
C4 C 0.4204(6) 0.7506(3) 0.4743(3) 0.0448(18) Uani 1 1 d . . . . .
H4 H 0.385756 0.699363 0.491617 0.054 Uiso 1 1 calc R U . . .
C5 C 0.4767(6) 0.7743(4) 0.5124(4) 0.0463(18) Uani 1 1 d . . . . .
C6 C 0.4999(8) 0.7300(4) 0.5863(4) 0.073(3) Uani 1 1 d . . . . .
H6A H 0.481242 0.764821 0.612777 0.088 Uiso 1 1 calc R U . . .
H6B H 0.447617 0.682555 0.613901 0.088 Uiso 1 1 calc R U . . .
C7 C 0.6158(9) 0.7035(4) 0.5873(5) 0.113(4) Uani 1 1 d . . . . .
H7A H 0.636615 0.669947 0.560362 0.169 Uiso 1 1 calc R U . . .
H7B H 0.620512 0.672700 0.638135 0.169 Uiso 1 1 calc R U . . .
H7C H 0.668292 0.750137 0.564229 0.169 Uiso 1 1 calc R U . . .
N61 N 0.2856(5) 0.0707(3) 0.2648(3) 0.0430(14) Uani 1 1 d . . . . .
N62 N 0.3150(5) 0.0064(3) 0.2506(3) 0.0477(15) Uani 1 1 d . . . . .
N63 N 0.2883(5) -0.0561(3) 0.3144(3) 0.0463(15) Uani 1 1 d . . . . .
C61 C 0.3074(6) 0.1520(3) 0.2040(4) 0.0513(19) Uani 1 1 d . . . . .
H61A H 0.367264 0.149328 0.162630 0.062 Uiso 1 1 calc R U . . .
H61B H 0.336561 0.187596 0.220903 0.062 Uiso 1 1 calc R U . . .
C62 C 0.2007(6) 0.1884(3) 0.1765(3) 0.0446(18) Uani 1 1 d . . . . .
H62A H 0.140125 0.190570 0.217831 0.053 Uiso 1 1 calc R U . . .
H62B H 0.219450 0.243794 0.138843 0.053 Uiso 1 1 calc R U . . .
C64 C 0.2399(6) -0.0314(3) 0.3682(4) 0.0474(18) Uani 1 1 d . . . . .
H64 H 0.212012 -0.065115 0.418632 0.057 Uiso 1 1 calc R U . . .
C65 C 0.2382(6) 0.0513(3) 0.3366(4) 0.0454(17) Uani 1 1 d . . . . .
C66 C 0.1999(7) 0.1101(4) 0.3696(4) 0.057(2) Uani 1 1 d . . . . .
H66A H 0.264637 0.146964 0.356798 0.068 Uiso 1 1 calc R U . . .
H66B H 0.139183 0.142296 0.347790 0.068 Uiso 1 1 calc R U . . .
C67 C 0.1560(8) 0.0720(4) 0.4512(4) 0.078(3) Uani 1 1 d . . . . .
H67A H 0.085059 0.041793 0.464133 0.117 Uiso 1 1 calc R U . . .
H67B H 0.141729 0.113444 0.469709 0.117 Uiso 1 1 calc R U . . .
H67C H 0.212630 0.035740 0.473060 0.117 Uiso 1 1 calc R U . . .
S1 S 0.85284(19) 0.11464(12) 0.32212(12) 0.0644(6) Uani 1 1 d D . . . .
C1S C 0.8520(7) 0.1763(5) 0.3708(4) 0.078(3) Uani 1 1 d D . . . .
O11 O 0.8176(5) 0.1699(3) 0.2567(3) 0.0891(19) Uani 1 1 d D . . . .
O12 O 0.7724(5) 0.0500(3) 0.3732(3) 0.0872(18) Uani 1 1 d D . . . .
O13 O 0.9692(4) 0.0932(3) 0.3092(3) 0.0790(17) Uani 1 1 d D . . . .
F11 F 0.7496(5) 0.2063(3) 0.3841(4) 0.133(2) Uani 1 1 d D . . . .
F12 F 0.9209(5) 0.2391(3) 0.3301(4) 0.131(2) Uani 1 1 d D . . . .
F13 F 0.8784(6) 0.1362(3) 0.4344(3) 0.126(2) Uani 1 1 d D . . . .
S2 S 0.5037(6) 0.7835(4) 0.0180(5) 0.063(3) Uani 0.539(11) 1 d D . P A 1
C2S C 0.5146(11) 0.8861(6) 0.0046(7) 0.093(5) Uani 0.539(11) 1 d D . P A 1
O21 O 0.4603(13) 0.7430(7) 0.0977(6) 0.129(7) Uani 0.539(11) 1 d D . P A 1
O22 O 0.4240(17) 0.7841(11) -0.0220(12) 0.243(13) Uani 0.539(11) 1 d D . P A 1
O23 O 0.6189(10) 0.7642(7) -0.0040(9) 0.094(7) Uani 0.539(11) 1 d D . P A 1
F21 F 0.4138(11) 0.9113(6) 0.0281(8) 0.156(8) Uani 0.539(11) 1 d D . P A 1
F22 F 0.5495(14) 0.9322(6) -0.0652(6) 0.131(7) Uani 0.539(11) 1 d D . P A 1
F23 F 0.5842(14) 0.8925(8) 0.0420(11) 0.182(9) Uani 0.539(11) 1 d D . P A 1
S6 S 0.5111(15) 0.8007(11) -0.0144(8) 0.117(11) Uani 0.224(9) 1 d D . P B 2
C6S C 0.491(3) 0.8670(15) 0.0321(13) 0.093(5) Uani 0.224(9) 1 d D . P B 2
O61 O 0.433(2) 0.7352(13) 0.0392(15) 0.097(11) Uiso 0.224(9) 1 d D . P B 2
O62 O 0.479(2) 0.8492(17) -0.0812(10) 0.077(9) Uani 0.224(9) 1 d D . P B 2
O63 O 0.6263(17) 0.779(2) -0.0146(16) 0.077(9) Uani 0.224(9) 1 d D . P B 2
F61 F 0.517(4) 0.829(3) 0.0960(17) 0.228(17) Uiso 0.224(9) 1 d D . P B 2
F62 F 0.561(4) 0.9279(19) -0.007(2) 0.228(17) Uiso 0.224(9) 1 d D . P B 2
F63 F 0.382(3) 0.886(3) 0.045(2) 0.228(17) Uiso 0.224(9) 1 d D . P B 2
S5 S 0.5069(14) 0.7905(7) 0.0419(7) 0.072(6) Uani 0.237(8) 1 d D . P C 3
C5S C 0.5002(15) 0.8947(9) -0.0203(9) 0.093(5) Uani 0.237(8) 1 d D . P C 3
O51 O 0.3913(17) 0.7627(12) 0.0554(14) 0.075(9) Uiso 0.237(8) 1 d D . P C 3
O52 O 0.538(3) 0.7962(15) 0.1017(11) 0.116(12) Uiso 0.237(8) 1 d D . P C 3
O53 O 0.585(3) 0.7598(17) -0.0040(16) 0.19(3) Uiso 0.237(8) 1 d D . P C 3
F51 F 0.4248(17) 0.9315(12) 0.0134(12) 0.060(5) Uiso 0.237(8) 1 d D . P C 3
F52 F 0.5999(14) 0.9277(10) -0.0356(13) 0.060(5) Uiso 0.237(8) 1 d D . P C 3
F53 F 0.466(2) 0.9000(17) -0.0779(11) 0.17(2) Uani 0.237(8) 1 d D . P C 3
S3 S 0.1706(6) 0.4768(4) 0.6595(4) 0.081(3) Uani 0.425(7) 1 d D . P D 4
C3S C 0.1628(13) 0.5528(8) 0.6943(8) 0.146(12) Uiso 0.425(7) 1 d D . P D 4
O31 O 0.0779(11) 0.4228(8) 0.7094(8) 0.115(6) Uiso 0.425(7) 1 d D . P D 4
O32 O 0.2865(9) 0.4518(9) 0.6603(8) 0.067(7) Uiso 0.425(7) 1 d D . P D 4
O33 O 0.1444(10) 0.5176(7) 0.5896(5) 0.060(4) Uiso 0.425(7) 1 d D . P D 4
F31 F 0.2498(15) 0.6047(9) 0.6545(9) 0.146(7) Uiso 0.425(7) 1 d D . P D 4
F32 F 0.0694(18) 0.5913(12) 0.6872(14) 0.29(2) Uani 0.425(7) 1 d D . P D 4
F33 F 0.1752(15) 0.5188(9) 0.7628(7) 0.134(7) Uiso 0.425(7) 1 d D . P D 4
S4 S 0.2188(6) 0.5224(4) 0.6370(3) 0.069(2) Uani 0.371(6) 1 d D . P E 5
C4S C 0.1044(11) 0.5151(8) 0.7159(6) 0.093(8) Uiso 0.371(6) 1 d D . P E 5
O41 O 0.2967(12) 0.5804(9) 0.6350(9) 0.092(6) Uiso 0.371(6) 1 d D . P E 5
O42 O 0.259(2) 0.4429(9) 0.6570(13) 0.18(2) Uiso 0.371(6) 1 d D . P E 5
O43 O 0.1667(14) 0.5599(10) 0.5771(7) 0.084(6) Uiso 0.371(6) 1 d D . P E 5
F41 F 0.0199(11) 0.4676(9) 0.7253(8) 0.133(7) Uiso 0.371(6) 1 d D . P E 5
F42 F 0.0630(12) 0.5857(8) 0.7029(9) 0.091(7) Uani 0.371(6) 1 d D . P E 5
F43 F 0.1394(13) 0.4815(9) 0.7778(6) 0.097(5) Uiso 0.371(6) 1 d D . P E 5
S7 S 0.1830(12) 0.4674(7) 0.7074(6) 0.096(6) Uani 0.204(6) 1 d D . P F 6
C7S C 0.1506(17) 0.5663(9) 0.6463(11) 0.093(8) Uiso 0.204(6) 1 d D . P F 6
O71 O 0.221(2) 0.4828(14) 0.7617(12) 0.091(10) Uiso 0.204(6) 1 d D . P F 6
O72 O 0.268(2) 0.4409(17) 0.6609(14) 0.07(2) Uiso 0.204(6) 1 d D . P F 6
O73 O 0.0722(17) 0.4292(13) 0.7423(14) 0.083(10) Uiso 0.204(6) 1 d D . P F 6
F71 F 0.114(3) 0.5611(17) 0.5932(16) 0.19(2) Uiso 0.204(6) 1 d D . P F 6
F72 F 0.065(3) 0.5921(16) 0.683(2) 0.19(2) Uiso 0.204(6) 1 d D . P F 6
F73 F 0.2413(19) 0.6155(10) 0.6137(12) 0.074(7) Uiso 0.204(6) 1 d D . P F 6
N99 N 0.8323(9) 0.1340(6) 0.0615(6) 0.121(4) Uani 1 1 d . . . . .
C98 C 0.7418(10) 0.2521(5) 0.0911(6) 0.116(4) Uani 1 1 d . . . . .
H98A H 0.662688 0.257437 0.087253 0.174 Uiso 1 1 calc R U . . .
H98B H 0.785352 0.301478 0.056075 0.174 Uiso 1 1 calc R U . . .
H98C H 0.743950 0.242229 0.140903 0.174 Uiso 1 1 calc R U . . .
C99 C 0.7917(10) 0.1851(7) 0.0747(6) 0.094(3) Uani 1 1 d . . . . .
N89 N 0.4940(8) 0.1654(6) 0.3086(6) 0.125(4) Uani 1 1 d . . . . .
C88 C 0.5946(8) 0.0628(5) 0.2592(5) 0.087(3) Uani 1 1 d . . . . .
H88A H 0.596566 0.082864 0.207055 0.131 Uiso 1 1 calc R U . . .
H88B H 0.552084 0.011529 0.286228 0.131 Uiso 1 1 calc R U . . .
H88C H 0.672488 0.055527 0.265304 0.131 Uiso 1 1 calc R U . . .
C89 C 0.5388(9) 0.1204(6) 0.2874(5) 0.082(3) Uani 1 1 d . . . . .
N79 N 0.8269(13) 0.7158(8) 0.4135(7) 0.207(6) Uani 1 1 d . . . . .
C78 C 0.6936(8) 0.7329(5) 0.3324(5) 0.092(3) Uani 1 1 d . . . . .
H78A H 0.689683 0.684106 0.325370 0.139 Uiso 1 1 calc R U . . .
H78B H 0.721432 0.777736 0.284737 0.139 Uiso 1 1 calc R U . . .
H78C H 0.617653 0.744119 0.356051 0.139 Uiso 1 1 calc R U . . .
C79 C 0.7673(13) 0.7228(7) 0.3763(7) 0.128(5) Uani 1 1 d . . . . .
N69 N 0.8662(15) 0.9069(11) 0.2302(9) 0.236(9) Uani 1 1 d . U . . .
C68 C 0.9673(10) 0.9068(6) 0.3262(7) 0.136(5) Uani 1 1 d . . . . .
H68A H 1.043382 0.885138 0.319244 0.204 Uiso 1 1 calc R U . . .
H68B H 0.920705 0.873077 0.374850 0.204 Uiso 1 1 calc R U . . .
H68C H 0.973399 0.961207 0.322185 0.204 Uiso 1 1 calc R U . . .
C69 C 0.9137(13) 0.9084(9) 0.2698(10) 0.173(9) Uani 1 1 d . . . . .
N59 N 0.1690(7) 0.4662(5) 0.3860(5) 0.099(3) Uani 1 1 d . . . . .
C58 C 0.0754(8) 0.5848(4) 0.4140(5) 0.091(3) Uani 1 1 d . . . . .
H58A H 0.092598 0.581408 0.458727 0.136 Uiso 1 1 calc R U . . .
H58B H -0.007194 0.582071 0.421232 0.136 Uiso 1 1 calc R U . . .
H58C H 0.106620 0.635388 0.373138 0.136 Uiso 1 1 calc R U . . .
C59 C 0.1268(8) 0.5180(5) 0.3976(4) 0.066(2) Uani 1 1 d . . . . .
C48 C 0.6335(8) 0.5844(6) 0.9983(6) 0.106(4) Uani 1 1 d . . . . .
H48A H 0.606652 0.535324 1.042435 0.159 Uiso 1 1 calc R U . . .
H48B H 0.619044 0.630466 1.010648 0.159 Uiso 1 1 calc R U . . .
H48C H 0.715326 0.581813 0.978629 0.159 Uiso 1 1 calc R U . . .
N49 N 0.5169(17) 0.5908(12) 0.8984(9) 0.292(12) Uani 1 1 d . U . . .
C49 C 0.5692(13) 0.5932(7) 0.9399(9) 0.150(7) Uani 1 1 d . . . . .

loop_
_atom_site_aniso_label
_atom_site_aniso_U_11
_atom_site_aniso_U_22
_atom_site_aniso_U_33
_atom_site_aniso_U_23
_atom_site_aniso_U_13
_atom_site_aniso_U_12
Fe2 0.0615(10) 0.0282(6) 0.0452(8) -0.0198(6) -0.0271(8) 0.0083(6)
Fe1 0.0634(7) 0.0309(5) 0.0462(6) -0.0186(4) -0.0259(6) 0.0062(4)
N51 0.058(4) 0.024(2) 0.041(3) -0.013(2) -0.025(3) 0.005(2)
N52 0.066(4) 0.031(3) 0.046(3) -0.025(3) -0.028(3) 0.017(3)
N53 0.064(4) 0.033(3) 0.047(3) -0.024(3) -0.030(3) 0.010(3)
C51 0.069(5) 0.034(3) 0.036(4) -0.016(3) -0.019(4) 0.008(3)
C52 0.058(5) 0.026(3) 0.063(5) -0.019(3) -0.029(4) 0.013(3)
C54 0.058(5) 0.038(3) 0.047(4) -0.022(3) -0.026(4) 0.017(3)
C55 0.055(5) 0.028(3) 0.048(4) -0.022(3) -0.019(4) 0.007(3)
C56 0.074(6) 0.048(4) 0.055(5) -0.033(4) -0.020(4) 0.005(4)
C57 0.098(7) 0.073(5) 0.065(5) -0.051(5) -0.008(5) 0.012(5)
N11 0.064(4) 0.044(3) 0.070(4) -0.042(3) -0.044(3) 0.016(3)
N12 0.065(4) 0.041(3) 0.051(4) -0.024(3) -0.031(3) 0.006(3)
N13 0.060(4) 0.031(3) 0.045(3) -0.023(3) -0.019(3) 0.000(3)
C11 0.066(5) 0.053(4) 0.072(5) -0.036(4) -0.032(5) 0.006(4)
C12 0.062(5) 0.039(3) 0.068(5) -0.025(4) -0.029(4) -0.006(3)
C14 0.084(6) 0.029(3) 0.048(4) -0.017(3) -0.043(4) 0.007(3)
C15 0.077(6) 0.034(4) 0.064(5) -0.033(4) -0.044(4) 0.012(3)
C16 0.115(8) 0.057(5) 0.075(6) -0.025(4) -0.055(6) -0.002(5)
C17 0.159(9) 0.048(4) 0.089(7) -0.018(4) -0.087(7) 0.007(5)
N23 0.060(4) 0.036(3) 0.059(4) -0.025(3) -0.021(4) 0.004(3)
C23 0.073(6) 0.037(4) 0.068(6) -0.027(4) -0.018(5) 0.007(4)
C231 0.114(9) 0.082(6) 0.076(7) -0.021(5) 0.016(6) -0.010(6)
N24 0.069(5) 0.045(3) 0.056(4) -0.033(3) -0.030(4) 0.010(3)
C24 0.063(6) 0.059(5) 0.056(5) -0.027(4) -0.019(5) 0.015(4)
C241 0.106(9) 0.138(8) 0.082(7) -0.032(7) 0.010(7) -0.050(7)
N25 0.071(5) 0.034(3) 0.061(4) -0.021(3) -0.026(4) 0.004(3)
C25 0.075(6) 0.044(4) 0.055(5) -0.024(4) -0.024(5) -0.003(4)
C251 0.099(8) 0.102(7) 0.070(6) -0.033(5) -0.011(6) -0.025(6)
N31 0.062(4) 0.035(3) 0.047(3) -0.023(3) -0.026(3) 0.009(3)
N32 0.068(4) 0.031(3) 0.049(4) -0.016(3) -0.021(3) 0.002(3)
N33 0.071(4) 0.026(3) 0.049(3) -0.020(3) -0.029(3) 0.005(3)
C31 0.071(5) 0.042(4) 0.065(5) -0.027(4) -0.034(4) 0.004(4)
C32 0.072(5) 0.042(4) 0.060(5) -0.029(4) -0.028(4) -0.002(4)
C34 0.078(6) 0.025(3) 0.054(5) -0.017(3) -0.025(4) -0.001(3)
C35 0.082(6) 0.035(4) 0.054(5) -0.022(3) -0.033(4) 0.002(4)
C36 0.149(9) 0.051(4) 0.082(6) -0.018(4) -0.079(7) 0.007(5)
C37 0.113(8) 0.053(4) 0.089(6) -0.032(5) -0.054(6) 0.014(5)
N41 0.072(4) 0.023(3) 0.063(4) -0.021(3) -0.039(4) 0.007(3)
N42 0.076(4) 0.040(3) 0.050(4) -0.026(3) -0.032(3) 0.008(3)
N43 0.075(4) 0.030(3) 0.054(4) -0.017(3) -0.043(4) 0.013(3)
C41 0.077(6) 0.032(3) 0.058(5) -0.016(3) -0.028(4) 0.000(3)
C42 0.085(6) 0.035(4) 0.062(5) -0.016(3) -0.043(5) 0.013(4)
C44 0.056(5) 0.051(4) 0.043(4) -0.029(3) -0.013(4) 0.006(3)
C45 0.054(5) 0.036(4) 0.056(5) -0.022(3) -0.027(4) 0.007(3)
C46 0.075(6) 0.045(4) 0.081(6) -0.037(4) -0.027(5) 0.013(4)
C47 0.124(9) 0.073(5) 0.087(7) -0.058(5) -0.039(7) 0.029(5)
N1 0.061(4) 0.035(3) 0.060(4) -0.030(3) -0.030(3) 0.009(3)
N2 0.073(4) 0.035(3) 0.054(4) -0.023(3) -0.032(3) 0.011(3)
N3 0.057(4) 0.038(3) 0.045(3) -0.027(3) -0.018(3) 0.005(3)
C1 0.057(5) 0.050(4) 0.075(5) -0.040(4) -0.034(4) 0.014(3)
C2 0.062(5) 0.052(4) 0.047(4) -0.030(4) -0.004(4) -0.014(4)
C4 0.071(5) 0.032(3) 0.044(4) -0.021(3) -0.028(4) 0.010(3)
C5 0.063(5) 0.039(4) 0.054(5) -0.032(3) -0.024(4) 0.012(3)
C6 0.116(8) 0.058(5) 0.064(5) -0.024(4) -0.055(6) 0.003(5)
C7 0.175(11) 0.069(5) 0.148(10) -0.055(6) -0.125(9) 0.054(6)
N61 0.060(4) 0.033(3) 0.048(4) -0.022(3) -0.025(3) 0.008(3)
N62 0.079(4) 0.030(3) 0.048(4) -0.023(3) -0.030(3) 0.012(3)
N63 0.066(4) 0.037(3) 0.046(4) -0.020(3) -0.027(3) 0.008(3)
C61 0.071(5) 0.027(3) 0.061(5) -0.017(3) -0.028(4) 0.005(3)
C62 0.073(5) 0.027(3) 0.042(4) -0.014(3) -0.032(4) 0.010(3)
C64 0.066(5) 0.036(3) 0.043(4) -0.013(3) -0.024(4) 0.003(3)
C65 0.056(5) 0.038(4) 0.053(5) -0.025(3) -0.024(4) 0.011(3)
C66 0.077(6) 0.046(4) 0.061(5) -0.031(4) -0.030(5) 0.015(4)
C67 0.116(8) 0.065(5) 0.059(5) -0.036(4) -0.014(6) 0.009(5)
S1 0.0639(15) 0.0637(12) 0.0676(14) -0.0305(11) -0.0123(12) -0.0046(11)
C1S 0.079(7) 0.089(7) 0.076(7) -0.046(6) -0.015(6) 0.002(6)
O11 0.104(5) 0.092(4) 0.071(4) -0.025(3) -0.039(4) 0.009(4)
O12 0.084(4) 0.079(4) 0.078(4) -0.022(3) 0.007(4) -0.034(3)
O13 0.060(4) 0.088(4) 0.102(5) -0.054(3) -0.019(4) 0.013(3)
F11 0.107(5) 0.150(5) 0.175(6) -0.117(5) -0.015(5) 0.033(4)
F12 0.143(6) 0.084(3) 0.179(6) -0.072(4) -0.022(5) -0.028(4)
F13 0.190(7) 0.119(4) 0.108(5) -0.068(4) -0.067(5) 0.006(4)
S2 0.059(4) 0.061(3) 0.065(7) -0.036(4) 0.016(4) -0.021(3)
C2S 0.108(12) 0.068(10) 0.067(16) -0.013(11) 0.019(12) -0.016(8)
O21 0.156(14) 0.082(9) 0.074(9) 0.025(8) -0.004(10) -0.003(9)
O22 0.31(3) 0.191(19) 0.29(3) -0.05(2) -0.24(2) -0.067(18)
O23 0.104(13) 0.028(6) 0.134(15) -0.038(7) 0.003(11) -0.003(6)
F21 0.169(14) 0.068(8) 0.133(12) -0.014(8) 0.060(10) 0.057(9)
F22 0.197(17) 0.079(7) 0.065(9) 0.000(6) -0.011(10) 0.046(9)
F23 0.233(18) 0.144(12) 0.31(2) -0.167(15) -0.189(17) 0.067(11)
S6 0.120(17) 0.125(16) 0.060(13) -0.029(11) 0.059(12) -0.067(13)
C6S 0.108(12) 0.068(10) 0.067(16) -0.013(11) 0.019(12) -0.016(8)
O62 0.040(14) 0.14(2) 0.066(16) -0.061(16) -0.017(12) 0.037(14)
O63 0.040(14) 0.14(2) 0.066(16) -0.061(16) -0.017(12) 0.037(14)
S5 0.141(13) 0.050(7) 0.042(8) -0.037(6) -0.020(7) 0.015(7)
C5S 0.108(12) 0.068(10) 0.067(16) -0.013(11) 0.019(12) -0.016(8)
F53 0.15(3) 0.34(6) 0.10(2) -0.14(3) -0.10(2) 0.16(4)
S3 0.067(5) 0.072(5) 0.098(7) -0.034(5) -0.011(4) -0.002(4)
F32 0.44(5) 0.23(3) 0.35(4) -0.21(3) -0.26(3) 0.28(3)
S4 0.080(5) 0.066(5) 0.067(5) -0.035(4) -0.020(4) 0.014(4)
F42 0.085(13) 0.099(14) 0.071(11) -0.050(10) 0.026(11) 0.033(11)
S7 0.124(13) 0.126(11) 0.035(7) -0.038(8) -0.019(8) 0.042(10)
N99 0.118(8) 0.161(9) 0.134(8) -0.097(7) -0.050(7) -0.003(7)
C98 0.168(11) 0.086(6) 0.118(9) -0.051(7) -0.055(8) -0.012(7)
C99 0.093(9) 0.128(10) 0.074(7) -0.042(7) -0.036(7) -0.026(7)
N89 0.107(8) 0.169(9) 0.167(10) -0.120(8) -0.067(7) 0.027(7)
C88 0.102(8) 0.085(6) 0.080(7) -0.039(5) -0.020(6) -0.006(5)
C89 0.075(8) 0.098(7) 0.085(7) -0.038(6) -0.033(6) -0.020(6)
N79 0.224(15) 0.227(13) 0.163(13) -0.041(10) -0.096(11) -0.029(11)
C78 0.089(8) 0.091(6) 0.107(8) -0.049(6) -0.031(7) 0.014(6)
C79 0.175(15) 0.112(8) 0.106(10) -0.033(8) -0.071(10) 0.003(9)
N69 0.190(16) 0.272(16) 0.188(16) -0.007(12) -0.108(12) 0.010(12)
C68 0.136(11) 0.088(7) 0.218(15) -0.071(9) -0.103(11) 0.058(7)
C69 0.100(12) 0.132(11) 0.174(19) 0.035(12) -0.027(11) 0.026(9)
N59 0.086(6) 0.112(6) 0.129(7) -0.070(6) -0.043(6) 0.007(5)
C58 0.126(9) 0.061(5) 0.078(6) -0.026(5) -0.018(6) -0.001(5)
C59 0.072(7) 0.067(5) 0.056(5) -0.009(5) -0.032(5) -0.019(5)
C48 0.091(8) 0.109(7) 0.145(10) -0.078(7) -0.040(8) 0.026(6)
N49 0.30(2) 0.38(2) 0.179(15) -0.081(15) -0.135(15) 0.142(18)
C49 0.115(12) 0.095(8) 0.162(16) -0.008(10) 0.013(11) -0.003(8)

loop_
_atom_type_symbol
_atom_type_description
_atom_type_scat_dispersion_real
_atom_type_scat_dispersion_imag
_atom_type_scat_source
C C 0.0033 0.0016 'International Tables Vol C Tables 4.2.6.8 and 6.1.1.4'
H H 0.0000 0.0000 'International Tables Vol C Tables 4.2.6.8 and 6.1.1.4'
N N 0.0061 0.0033 'International Tables Vol C Tables 4.2.6.8 and 6.1.1.4'
F F 0.0171 0.0103 'International Tables Vol C Tables 4.2.6.8 and 6.1.1.4'
S S 0.1246 0.1234 'International Tables Vol C Tables 4.2.6.8 and 6.1.1.4'
Fe Fe 0.3463 0.8444 'International Tables Vol C Tables 4.2.6.8 and 6.1.1.4'
O O 0.0106 0.0060 'International Tables Vol C Tables 4.2.6.8 and 6.1.1.4'

loop_
_geom_angle_atom_site_label_1
_geom_angle_atom_site_label_2
_geom_angle_atom_site_label_3
_geom_angle
_geom_angle_site_symmetry_1
_geom_angle_site_symmetry_3
N13 Fe2 N13 180.0 . 2_565
N13 Fe2 N53 91.01(18) . .
N13 Fe2 N53 88.99(17) 2_565 .
N13 Fe2 N53 89.00(17) . 2_565
N13 Fe2 N53 91.01(17) 2_565 2_565
N53 Fe2 N53 180.0 . 2_565
N13 Fe2 N23 91.1(2) . 2_565
N13 Fe2 N23 88.9(2) 2_565 2_565
N53 Fe2 N23 90.3(2) . 2_565
N53 Fe2 N23 89.7(2) 2_565 2_565
N13 Fe2 N23 88.9(2) . .
N13 Fe2 N23 91.1(2) 2_565 .
N53 Fe2 N23 89.7(2) . .
N53 Fe2 N23 90.3(2) 2_565 .
N23 Fe2 N23 180.0 2_565 .
N3 Fe1 N33 177.1(2) . .
N3 Fe1 N24 91.8(2) . .
N33 Fe1 N24 91.0(2) . .
N3 Fe1 N43 90.36(18) . .
N33 Fe1 N43 88.73(18) . .
N24 Fe1 N43 90.6(2) . .
N3 Fe1 N25 87.1(2) . .
N33 Fe1 N25 90.2(2) . .
N24 Fe1 N25 177.8(2) . .
N43 Fe1 N25 91.3(2) . .
N3 Fe1 N63 89.04(18) . 1_565
N33 Fe1 N63 91.91(18) . 1_565
N24 Fe1 N63 88.6(2) . 1_565
N43 Fe1 N63 179.0(2) . 1_565
N25 Fe1 N63 89.5(2) . 1_565
C55 N51 N52 111.5(4) . .
C55 N51 C51 130.0(5) . .
N52 N51 C51 118.6(5) . .
N53 N52 N51 105.6(5) . .
N52 N53 C54 110.0(5) . .
N52 N53 Fe2 121.4(4) . .
C54 N53 Fe2 127.7(4) . .
N51 C51 C52 112.4(5) . .
N51 C51 H51A 109.1 . .
C52 C51 H51A 109.1 . .
N51 C51 H51B 109.1 . .
C52 C51 H51B 109.1 . .
H51A C51 H51B 107.9 . .
C62 C52 C51 112.4(5) . .
C62 C52 H52A 109.1 . .
C51 C52 H52A 109.1 . .
C62 C52 H52B 109.1 . .
C51 C52 H52B 109.1 . .
H52A C52 H52B 107.9 . .
N53 C54 C55 109.1(6) . .
N53 C54 H54 125.5 . .
C55 C54 H54 125.5 . .
N51 C55 C54 103.8(5) . .
N51 C55 C56 122.7(5) . .
C54 C55 C56 133.3(6) . .
C55 C56 C57 111.8(5) . .
C55 C56 H56A 109.3 . .
C57 C56 H56A 109.3 . .
C55 C56 H56B 109.3 . .
C57 C56 H56B 109.3 . .
H56A C56 H56B 107.9 . .
C56 C57 H57A 109.5 . .
C56 C57 H57B 109.5 . .
H57A C57 H57B 109.5 . .
C56 C57 H57C 109.5 . .
H57A C57 H57C 109.5 . .
H57B C57 H57C 109.5 . .
N12 N11 C15 112.3(5) . .
N12 N11 C11 120.2(5) . .
C15 N11 C11 127.5(5) . .
N11 N12 N13 105.8(4) . .
N12 N13 C14 108.9(5) . .
N12 N13 Fe2 121.4(4) . .
C14 N13 Fe2 129.7(4) . .
N11 C11 C12 113.1(6) . .
N11 C11 H11A 109.0 . .
C12 C11 H11A 109.0 . .
N11 C11 H11B 109.0 . .
C12 C11 H11B 109.0 . .
H11A C11 H11B 107.8 . .
C11 C12 C32 113.4(6) . .
C11 C12 H12A 108.9 . .
C32 C12 H12A 108.9 . .
C11 C12 H12B 108.9 . .
C32 C12 H12B 108.9 . .
H12A C12 H12B 107.7 . .
N13 C14 C15 109.1(6) . .
N13 C14 H14 125.5 . .
C15 C14 H14 125.5 . .
N11 C15 C14 103.9(5) . .
N11 C15 C16 123.9(6) . .
C14 C15 C16 132.1(6) . .
C15 C16 C17 113.3(6) . .
C15 C16 H16A 108.9 . .
C17 C16 H16A 108.9 . .
C15 C16 H16B 108.9 . .
C17 C16 H16B 108.9 . .
H16A C16 H16B 107.7 . .
C16 C17 H17A 109.5 . .
C16 C17 H17B 109.5 . .
H17A C17 H17B 109.5 . .
C16 C17 H17C 109.5 . .
H17A C17 H17C 109.5 . .
H17B C17 H17C 109.5 . .
C23 N23 Fe2 171.3(6) . .
N23 C23 C231 179.0(9) . .
C23 C231 H23A 109.5 . .
C23 C231 H23B 109.5 . .
H23A C231 H23B 109.5 . .
C23 C231 H23C 109.5 . .
H23A C231 H23C 109.5 . .
H23B C231 H23C 109.5 . .
C24 N24 Fe1 172.2(6) . .
N24 C24 C241 178.7(9) . .
C24 C241 H24A 109.5 . .
C24 C241 H24B 109.5 . .
H24A C241 H24B 109.5 . .
C24 C241 H24C 109.5 . .
H24A C241 H24C 109.5 . .
H24B C241 H24C 109.5 . .
C25 N25 Fe1 176.6(6) . .
N25 C25 C251 178.5(8) . .
C25 C251 H25A 109.5 . .
C25 C251 H25B 109.5 . .
H25A C251 H25B 109.5 . .
C25 C251 H25C 109.5 . .
H25A C251 H25C 109.5 . .
H25B C251 H25C 109.5 . .
N32 N31 C35 111.7(5) . .
N32 N31 C31 119.5(5) . .
C35 N31 C31 128.7(5) . .
N33 N32 N31 106.1(4) . .
N32 N33 C34 109.3(5) . .
N32 N33 Fe1 119.5(4) . .
C34 N33 Fe1 131.2(4) . .
N31 C31 C32 113.7(6) . .
N31 C31 H31A 108.8 . .
C32 C31 H31A 108.8 . .
N31 C31 H31B 108.8 . .
C32 C31 H31B 108.8 . .
H31A C31 H31B 107.7 . .
C31 C32 C12 112.6(6) . .
C31 C32 H32A 109.1 . .
C12 C32 H32A 109.1 . .
C31 C32 H32B 109.1 . .
C12 C32 H32B 109.1 . .
H32A C32 H32B 107.8 . .
N33 C34 C35 109.3(6) . .
N33 C34 H34 125.3 . .
C35 C34 H34 125.3 . .
N31 C35 C34 103.5(6) . .
N31 C35 C36 124.3(6) . .
C34 C35 C36 132.1(6) . .
C35 C36 C37 114.1(7) . .
C35 C36 H36A 108.7 . .
C37 C36 H36A 108.7 . .
C35 C36 H36B 108.7 . .
C37 C36 H36B 108.7 . .
H36A C36 H36B 107.6 . .
C36 C37 H37A 109.5 . .
C36 C37 H37B 109.5 . .
H37A C37 H37B 109.5 . .
C36 C37 H37C 109.5 . .
H37A C37 H37C 109.5 . .
H37B C37 H37C 109.5 . .
N42 N41 C45 111.7(5) . .
N42 N41 C41 118.1(6) . .
C45 N41 C41 130.1(5) . .
N43 N42 N41 105.9(5) . .
N42 N43 C44 110.0(5) . .
N42 N43 Fe1 118.7(4) . .
C44 N43 Fe1 131.0(4) . .
N41 C41 C42 114.0(6) . .
N41 C41 H41A 108.8 . .
C42 C41 H41A 108.8 . .
N41 C41 H41B 108.8 . .
C42 C41 H41B 108.8 . .
H41A C41 H41B 107.6 . .
C41 C42 C42 113.6(6) . 2_666
C41 C42 H42A 108.8 . .
C42 C42 H42A 108.8 2_666 .
C41 C42 H42B 108.8 . .
C42 C42 H42B 108.8 2_666 .
H42A C42 H42B 107.7 . .
C45 C44 N43 107.6(6) . .
C45 C44 H44 126.2 . .
N43 C44 H44 126.2 . .
N41 C45 C44 104.8(6) . .
N41 C45 C46 122.5(6) . .
C44 C45 C46 132.6(7) . .
C45 C46 C47 112.3(6) . .
C45 C46 H46A 109.1 . .
C47 C46 H46A 109.1 . .
C45 C46 H46B 109.1 . .
C47 C46 H46B 109.1 . .
H46A C46 H46B 107.9 . .
C46 C47 H47A 109.5 . .
C46 C47 H47B 109.5 . .
H47A C47 H47B 109.5 . .
C46 C47 H47C 109.5 . .
H47A C47 H47C 109.5 . .
H47B C47 H47C 109.5 . .
N2 N1 C5 112.4(5) . .
N2 N1 C1 118.5(5) . .
C5 N1 C1 128.6(6) . .
N3 N2 N1 105.6(5) . .
N2 N3 C4 109.5(5) . .
N2 N3 Fe1 120.4(4) . .
C4 N3 Fe1 129.7(4) . .
N1 C1 C2 109.8(5) . .
N1 C1 H1A 109.7 . .
C2 C1 H1A 109.7 . .
N1 C1 H1B 109.7 . .
C2 C1 H1B 109.7 . .
H1A C1 H1B 108.2 . .
C2 C2 C1 112.3(7) 2_676 .
C2 C2 H2A 109.2 2_676 .
C1 C2 H2A 109.2 . .
C2 C2 H2B 109.2 2_676 .
C1 C2 H2B 109.2 . .
H2A C2 H2B 107.9 . .
N3 C4 C5 109.4(6) . .
N3 C4 H4 125.3 . .
C5 C4 H4 125.3 . .
N1 C5 C4 103.1(6) . .
N1 C5 C6 125.8(6) . .
C4 C5 C6 131.1(6) . .
C7 C6 C5 116.3(8) . .
C7 C6 H6A 108.2 . .
C5 C6 H6A 108.2 . .
C7 C6 H6B 108.2 . .
C5 C6 H6B 108.2 . .
H6A C6 H6B 107.4 . .
C6 C7 H7A 109.5 . .
C6 C7 H7B 109.5 . .
H7A C7 H7B 109.5 . .
C6 C7 H7C 109.5 . .
H7A C7 H7C 109.5 . .
H7B C7 H7C 109.5 . .
N62 N61 C65 112.7(5) . .
N62 N61 C61 119.8(5) . .
C65 N61 C61 127.5(5) . .
N63 N62 N61 106.0(5) . .
N62 N63 C64 109.7(5) . .
N62 N63 Fe1 121.9(4) . 1_545
C64 N63 Fe1 128.2(4) . 1_545
N61 C61 C62 113.4(5) . .
N61 C61 H61A 108.9 . .
C62 C61 H61A 108.9 . .
N61 C61 H61B 108.9 . .
C62 C61 H61B 108.9 . .
H61A C61 H61B 107.7 . .
C52 C62 C61 111.5(5) . .
C52 C62 H62A 109.3 . .
C61 C62 H62A 109.3 . .
C52 C62 H62B 109.3 . .
C61 C62 H62B 109.3 . .
H62A C62 H62B 108.0 . .
N63 C64 C65 108.3(6) . .
N63 C64 H64 125.8 . .
C65 C64 H64 125.8 . .
N61 C65 C64 103.3(6) . .
N61 C65 C66 125.2(6) . .
C64 C65 C66 131.5(7) . .
C67 C66 C65 113.7(5) . .
C67 C66 H66A 108.8 . .
C65 C66 H66A 108.8 . .
C67 C66 H66B 108.8 . .
C65 C66 H66B 108.8 . .
H66A C66 H66B 107.7 . .
C66 C67 H67A 109.5 . .
C66 C67 H67B 109.5 . .
H67A C67 H67B 109.5 . .
C66 C67 H67C 109.5 . .
H67A C67 H67C 109.5 . .
H67B C67 H67C 109.5 . .
O13 S1 O12 115.5(3) . .
O13 S1 O11 114.8(4) . .
O12 S1 O11 115.6(4) . .
O13 S1 C1S 102.0(4) . .
O12 S1 C1S 103.8(4) . .
O11 S1 C1S 102.5(3) . .
F12 C1S F13 110.1(7) . .
F12 C1S F11 104.8(7) . .
F13 C1S F11 107.7(7) . .
F12 C1S S1 110.8(6) . .
F13 C1S S1 112.5(5) . .
F11 C1S S1 110.6(6) . .
O23 S2 O22 120.1(10) . .
O23 S2 O21 110.9(8) . .
O22 S2 O21 113.9(9) . .
O23 S2 C2S 103.3(6) . .
O22 S2 C2S 104.6(8) . .
O21 S2 C2S 101.4(6) . .
F22 C2S F21 106.7(10) . .
F22 C2S F23 111.2(11) . .
F21 C2S F23 108.1(11) . .
F22 C2S S2 109.9(8) . .
F21 C2S S2 110.7(8) . .
F23 C2S S2 110.1(8) . .
O63 S6 O62 121.3(11) . .
O63 S6 O61 110.7(11) . .
O62 S6 O61 116.4(11) . .
O63 S6 C6S 101.7(9) . .
O62 S6 C6S 102.5(9) . .
O61 S6 C6S 100.1(9) . .
F62 C6S F61 107.2(14) . .
F62 C6S F63 114.6(14) . .
F61 C6S F63 107.8(13) . .
F62 C6S S6 108.2(12) . .
F61 C6S S6 109.0(12) . .
F63 C6S S6 109.9(12) . .
O53 S5 O52 120.0(12) . .
O53 S5 O51 110.8(11) . .
O52 S5 O51 116.9(11) . .
O53 S5 C5S 102.2(10) . .
O52 S5 C5S 102.7(9) . .
O51 S5 C5S 100.5(9) . .
F52 C5S F51 107.4(12) . .
F52 C5S F53 115.0(14) . .
F51 C5S F53 107.5(13) . .
F52 C5S S5 106.7(10) . .
F51 C5S S5 109.9(11) . .
F53 C5S S5 110.2(11) . .
O31 S3 O33 108.8(8) . .
O31 S3 O32 119.5(9) . .
O33 S3 O32 117.6(8) . .
O31 S3 C3S 103.1(8) . .
O33 S3 C3S 104.7(7) . .
O32 S3 C3S 100.5(7) . .
F32 C3S F31 107.9(12) . .
F32 C3S F33 114.5(13) . .
F31 C3S F33 106.7(11) . .
F32 C3S S3 109.5(10) . .
F31 C3S S3 108.8(10) . .
F33 C3S S3 109.3(9) . .
O43 S4 O42 121.8(10) . .
O43 S4 O41 109.0(8) . .
O42 S4 O41 114.8(10) . .
O43 S4 C4S 103.3(7) . .
O42 S4 C4S 104.0(9) . .
O41 S4 C4S 100.8(7) . .
F42 C4S F41 106.7(12) . .
F42 C4S F43 114.3(12) . .
F41 C4S F43 105.3(11) . .
F42 C4S S4 108.3(9) . .
F41 C4S S4 110.7(10) . .
F43 C4S S4 111.3(9) . .
O72 S7 O73 121.9(12) . .
O72 S7 O71 115.7(11) . .
O73 S7 O71 107.4(10) . .
O72 S7 C7S 104.1(10) . .
O73 S7 C7S 102.1(9) . .
O71 S7 C7S 102.9(9) . .
F72 C7S F73 114.0(14) . .
F72 C7S F71 106.0(13) . .
F73 C7S F71 106.8(13) . .
F72 C7S S7 108.1(12) . .
F73 C7S S7 112.4(11) . .
F71 C7S S7 109.4(12) . .
C99 C98 H98A 109.5 . .
C99 C98 H98B 109.5 . .
H98A C98 H98B 109.5 . .
C99 C98 H98C 109.5 . .
H98A C98 H98C 109.5 . .
H98B C98 H98C 109.5 . .
N99 C99 C98 178.6(13) . .
C89 C88 H88A 109.5 . .
C89 C88 H88B 109.5 . .
H88A C88 H88B 109.5 . .
C89 C88 H88C 109.5 . .
H88A C88 H88C 109.5 . .
H88B C88 H88C 109.5 . .
N89 C89 C88 178.7(11) . .
C79 C78 H78A 109.5 . .
C79 C78 H78B 109.5 . .
H78A C78 H78B 109.5 . .
C79 C78 H78C 109.5 . .
H78A C78 H78C 109.5 . .
H78B C78 H78C 109.5 . .
N79 C79 C78 178.2(18) . .
C69 C68 H68A 109.5 . .
C69 C68 H68B 109.5 . .
H68A C68 H68B 109.5 . .
C69 C68 H68C 109.5 . .
H68A C68 H68C 109.5 . .
H68B C68 H68C 109.5 . .
N69 C69 C68 175(2) . .
C59 C58 H58A 109.5 . .
C59 C58 H58B 109.5 . .
H58A C58 H58B 109.5 . .
C59 C58 H58C 109.5 . .
H58A C58 H58C 109.5 . .
H58B C58 H58C 109.5 . .
N59 C59 C58 177.8(10) . .
C49 C48 H48A 109.5 . .
C49 C48 H48B 109.5 . .
H48A C48 H48B 109.5 . .
C49 C48 H48C 109.5 . .
H48A C48 H48C 109.5 . .
H48B C48 H48C 109.5 . .
N49 C49 C48 172.6(17) . .

loop_
_geom_bond_atom_site_label_1
_geom_bond_atom_site_label_2
_geom_bond_distance
_geom_bond_site_symmetry_2
Fe2 N13 2.157(5) .
Fe2 N13 2.157(5) 2_565
Fe2 N53 2.168(4) .
Fe2 N53 2.168(4) 2_565
Fe2 N23 2.189(6) 2_565
Fe2 N23 2.189(6) .
Fe1 N3 2.159(5) .
Fe1 N33 2.162(5) .
Fe1 N24 2.166(7) .
Fe1 N43 2.167(5) .
Fe1 N25 2.180(7) .
Fe1 N63 2.180(5) 1_565
N51 C55 1.351(7) .
N51 N52 1.351(6) .
N51 C51 1.472(6) .
N52 N53 1.305(6) .
N53 C54 1.344(8) .
C51 C52 1.523(8) .
C51 H51A 0.9800 .
C51 H51B 0.9800 .
C52 C62 1.509(8) .
C52 H52A 0.9800 .
C52 H52B 0.9800 .
C54 C55 1.353(7) .
C54 H54 0.9400 .
C55 C56 1.475(8) .
C56 C57 1.499(9) .
C56 H56A 0.9800 .
C56 H56B 0.9800 .
C57 H57A 0.9700 .
C57 H57B 0.9700 .
C57 H57C 0.9700 .
N11 N12 1.323(6) .
N11 C15 1.346(7) .
N11 C11 1.463(8) .
N12 N13 1.327(6) .
N13 C14 1.346(7) .
C11 C12 1.517(9) .
C11 H11A 0.9800 .
C11 H11B 0.9800 .
C12 C32 1.518(9) .
C12 H12A 0.9800 .
C12 H12B 0.9800 .
C14 C15 1.349(8) .
C14 H14 0.9400 .
C15 C16 1.475(8) .
C16 C17 1.486(8) .
C16 H16A 0.9800 .
C16 H16B 0.9800 .
C17 H17A 0.9700 .
C17 H17B 0.9700 .
C17 H17C 0.9700 .
N23 C23 1.137(8) .
C23 C231 1.436(10) .
C231 H23A 0.9700 .
C231 H23B 0.9700 .
C231 H23C 0.9700 .
N24 C24 1.145(9) .
C24 C241 1.446(10) .
C241 H24A 0.9700 .
C241 H24B 0.9700 .
C241 H24C 0.9700 .
N25 C25 1.138(9) .
C25 C251 1.450(10) .
C251 H25A 0.9700 .
C251 H25B 0.9700 .
C251 H25C 0.9700 .
N31 N32 1.335(7) .
N31 C35 1.350(7) .
N31 C31 1.450(8) .
N32 N33 1.308(6) .
N33 C34 1.342(7) .
C31 C32 1.509(9) .
C31 H31A 0.9800 .
C31 H31B 0.9800 .
C32 H32A 0.9800 .
C32 H32B 0.9800 .
C34 C35 1.353(9) .
C34 H34 0.9400 .
C35 C36 1.475(9) .
C36 C37 1.475(8) .
C36 H36A 0.9800 .
C36 H36B 0.9800 .
C37 H37A 0.9700 .
C37 H37B 0.9700 .
C37 H37C 0.9700 .
N41 N42 1.337(6) .
N41 C45 1.355(8) .
N41 C41 1.460(7) .
N42 N43 1.315(7) .
N43 C44 1.366(8) .
C41 C42 1.506(9) .
C41 H41A 0.9800 .
C41 H41B 0.9800 .
C42 C42 1.525(12) 2_666
C42 H42A 0.9800 .
C42 H42B 0.9800 .
C44 C45 1.359(8) .
C44 H44 0.9400 .
C45 C46 1.477(9) .
C46 C47 1.479(9) .
C46 H46A 0.9800 .
C46 H46B 0.9800 .
C47 H47A 0.9700 .
C47 H47B 0.9700 .
C47 H47C 0.9700 .
N1 N2 1.338(7) .
N1 C5 1.347(7) .
N1 C1 1.470(8) .
N2 N3 1.320(7) .
N3 C4 1.333(7) .
C1 C2 1.509(8) .
C1 H1A 0.9800 .
C1 H1B 0.9800 .
C2 C2 1.503(11) 2_676
C2 H2A 0.9800 .
C2 H2B 0.9800 .
C4 C5 1.368(8) .
C4 H4 0.9400 .
C5 C6 1.479(9) .
C6 C7 1.444(10) .
C6 H6A 0.9800 .
C6 H6B 0.9800 .
C7 H7A 0.9700 .
C7 H7B 0.9700 .
C7 H7C 0.9700 .
N61 N62 1.328(6) .
N61 C65 1.338(8) .
N61 C61 1.472(7) .
N62 N63 1.306(6) .
N63 C64 1.347(8) .
C61 C62 1.528(8) .
C61 H61A 0.9800 .
C61 H61B 0.9800 .
C62 H62A 0.9800 .
C62 H62B 0.9800 .
C64 C65 1.373(8) .
C64 H64 0.9400 .
C65 C66 1.487(8) .
C66 C67 1.481(9) .
C66 H66A 0.9800 .
C66 H66B 0.9800 .
C67 H67A 0.9700 .
C67 H67B 0.9700 .
C67 H67C 0.9700 .
S1 O13 1.413(5) .
S1 O12 1.432(5) .
S1 O11 1.445(5) .
S1 C1S 1.797(8) .
C1S F12 1.300(8) .
C1S F13 1.311(8) .
C1S F11 1.320(8) .
S2 O23 1.410(8) .
S2 O22 1.413(8) .
S2 O21 1.452(8) .
S2 C2S 1.789(9) .
C2S F22 1.294(10) .
C2S F21 1.310(10) .
C2S F23 1.316(10) .
S6 O63 1.414(9) .
S6 O62 1.420(9) .
S6 O61 1.439(9) .
S6 C6S 1.805(10) .
C6S F62 1.289(11) .
C6S F61 1.314(11) .
C6S F63 1.314(11) .
S5 O53 1.414(9) .
S5 O52 1.420(9) .
S5 O51 1.438(9) .
S5 C5S 1.802(10) .
C5S F52 1.291(10) .
C5S F51 1.314(10) .
C5S F53 1.314(11) .
S3 O31 1.417(8) .
S3 O33 1.420(8) .
S3 O32 1.436(8) .
S3 C3S 1.800(10) .
C3S F32 1.287(10) .
C3S F31 1.316(10) .
C3S F33 1.323(10) .
S4 O43 1.413(8) .
S4 O42 1.418(9) .
S4 O41 1.453(8) .
S4 C4S 1.802(10) .
C4S F42 1.289(10) .
C4S F41 1.313(10) .
C4S F43 1.324(10) .
S7 O72 1.417(9) .
S7 O73 1.420(9) .
S7 O71 1.446(9) .
S7 C7S 1.795(10) .
C7S F72 1.295(10) .
C7S F73 1.314(11) .
C7S F71 1.321(11) .
N99 C99 1.123(12) .
C98 C99 1.451(14) .
C98 H98A 0.9700 .
C98 H98B 0.9700 .
C98 H98C 0.9700 .
N89 C89 1.129(11) .
C88 C89 1.450(12) .
C88 H88A 0.9700 .
C88 H88B 0.9700 .
C88 H88C 0.9700 .
N79 C79 1.141(14) .
C78 C79 1.372(14) .
C78 H78A 0.9700 .
C78 H78B 0.9700 .
C78 H78C 0.9700 .
N69 C69 1.12(2) .
C68 C69 1.46(2) .
C68 H68A 0.9700 .
C68 H68B 0.9700 .
C68 H68C 0.9700 .
N59 C59 1.124(10) .
C58 C59 1.453(11) .
C58 H58A 0.9700 .
C58 H58B 0.9700 .
C58 H58C 0.9700 .
C48 C49 1.538(19) .
C48 H48A 0.9700 .
C48 H48B 0.9700 .
C48 H48C 0.9700 .
N49 C49 1.20(2) .

loop_
_geom_torsion_atom_site_label_1
_geom_torsion_atom_site_label_2
_geom_torsion_atom_site_label_3
_geom_torsion_atom_site_label_4
_geom_torsion
_geom_torsion_site_symmetry_1
_geom_torsion_site_symmetry_4
C55 N51 N52 N53 0.8(7) . .
C51 N51 N52 N53 -178.2(5) . .
N51 N52 N53 C54 -0.3(7) . .
N51 N52 N53 Fe2 169.7(4) . .
C55 N51 C51 C52 81.0(8) . .
N52 N51 C51 C52 -100.2(6) . .
N51 C51 C52 C62 64.6(7) . .
N52 N53 C54 C55 -0.4(8) . .
Fe2 N53 C54 C55 -169.5(4) . .
N52 N51 C55 C54 -1.1(7) . .
C51 N51 C55 C54 177.9(6) . .
N52 N51 C55 C56 -176.7(6) . .
C51 N51 C55 C56 2.2(11) . .
N53 C54 C55 N51 0.9(7) . .
N53 C54 C55 C56 175.8(7) . .
N51 C55 C56 C57 -170.2(6) . .
C54 C55 C56 C57 15.6(12) . .
C15 N11 N12 N13 2.3(7) . .
C11 N11 N12 N13 179.7(5) . .
N11 N12 N13 C14 -0.8(7) . .
N11 N12 N13 Fe2 -179.1(4) . .
N12 N11 C11 C12 99.9(7) . .
C15 N11 C11 C12 -83.2(8) . .
N11 C11 C12 C32 -67.8(7) . .
N12 N13 C14 C15 -0.9(8) . .
Fe2 N13 C14 C15 177.2(5) . .
N12 N11 C15 C14 -2.8(8) . .
C11 N11 C15 C14 -180.0(6) . .
N12 N11 C15 C16 179.2(7) . .
C11 N11 C15 C16 2.1(12) . .
N13 C14 C15 N11 2.2(8) . .
N13 C14 C15 C16 179.9(8) . .
N11 C15 C16 C17 -169.9(7) . .
C14 C15 C16 C17 12.8(13) . .
C35 N31 N32 N33 -0.8(7) . .
C31 N31 N32 N33 179.8(5) . .
N31 N32 N33 C34 -0.4(7) . .
N31 N32 N33 Fe1 179.3(4) . .
N32 N31 C31 C32 -101.0(7) . .
C35 N31 C31 C32 79.8(8) . .
N31 C31 C32 C12 69.1(7) . .
C11 C12 C32 C31 -179.6(6) . .
N32 N33 C34 C35 1.4(8) . .
Fe1 N33 C34 C35 -178.2(5) . .
N32 N31 C35 C34 1.6(8) . .
C31 N31 C35 C34 -179.1(6) . .
N32 N31 C35 C36 179.4(7) . .
C31 N31 C35 C36 -1.3(12) . .
N33 C34 C35 N31 -1.8(8) . .
N33 C34 C35 C36 -179.3(8) . .
N31 C35 C36 C37 161.6(7) . .
C34 C35 C36 C37 -21.3(14) . .
C45 N41 N42 N43 -0.1(7) . .
C41 N41 N42 N43 178.2(5) . .
N41 N42 N43 C44 0.7(7) . .
N41 N42 N43 Fe1 175.0(4) . .
N42 N41 C41 C42 -95.4(7) . .
C45 N41 C41 C42 82.5(9) . .
N41 C41 C42 C42 61.1(10) . 2_666
N42 N43 C44 C45 -1.1(8) . .
Fe1 N43 C44 C45 -174.4(4) . .
N42 N41 C45 C44 -0.6(8) . .
C41 N41 C45 C44 -178.6(6) . .
N42 N41 C45 C46 -177.3(6) . .
C41 N41 C45 C46 4.7(11) . .
N43 C44 C45 N41 1.0(8) . .
N43 C44 C45 C46 177.2(7) . .
N41 C45 C46 C47 -169.7(7) . .
C44 C45 C46 C47 14.6(12) . .
C5 N1 N2 N3 0.2(7) . .
C1 N1 N2 N3 -171.8(5) . .
N1 N2 N3 C4 -1.0(7) . .
N1 N2 N3 Fe1 173.3(4) . .
N2 N1 C1 C2 71.1(8) . .
C5 N1 C1 C2 -99.5(7) . .
N1 C1 C2 C2 179.3(6) . 2_676
N2 N3 C4 C5 1.4(8) . .
Fe1 N3 C4 C5 -172.2(4) . .
N2 N1 C5 C4 0.6(7) . .
C1 N1 C5 C4 171.6(6) . .
N2 N1 C5 C6 178.8(7) . .
C1 N1 C5 C6 -10.2(11) . .
N3 C4 C5 N1 -1.2(7) . .
N3 C4 C5 C6 -179.3(7) . .
N1 C5 C6 C7 -73.4(9) . .
C4 C5 C6 C7 104.3(10) . .
C65 N61 N62 N63 -1.2(7) . .
C61 N61 N62 N63 178.5(5) . .
N61 N62 N63 C64 1.5(7) . .
N61 N62 N63 Fe1 -173.2(4) . 1_545
N62 N61 C61 C62 100.4(7) . .
C65 N61 C61 C62 -80.0(8) . .
C51 C52 C62 C61 177.6(5) . .
N61 C61 C62 C52 -63.1(8) . .
N62 N63 C64 C65 -1.3(8) . .
Fe1 N63 C64 C65 173.0(4) 1_545 .
N62 N61 C65 C64 0.4(8) . .
C61 N61 C65 C64 -179.2(6) . .
N62 N61 C65 C66 178.1(6) . .
C61 N61 C65 C66 -1.5(11) . .
N63 C64 C65 N61 0.5(8) . .
N63 C64 C65 C66 -176.9(7) . .
N61 C65 C66 C67 -176.9(7) . .
C64 C65 C66 C67 0.1(12) . .
O13 S1 C1S F12 60.7(6) . .
O12 S1 C1S F12 -179.0(6) . .
O11 S1 C1S F12 -58.4(7) . .
O13 S1 C1S F13 -63.1(7) . .
O12 S1 C1S F13 57.2(7) . .
O11 S1 C1S F13 177.8(6) . .
O13 S1 C1S F11 176.4(6) . .
O12 S1 C1S F11 -63.3(6) . .
O11 S1 C1S F11 57.4(6) . .
O23 S2 C2S F22 67.1(12) . .
O22 S2 C2S F22 -59.4(13) . .
O21 S2 C2S F22 -178.0(11) . .
O23 S2 C2S F21 -175.3(12) . .
O22 S2 C2S F21 58.2(14) . .
O21 S2 C2S F21 -60.4(12) . .
O23 S2 C2S F23 -55.8(13) . .
O22 S2 C2S F23 177.7(14) . .
O21 S2 C2S F23 59.1(12) . .
O63 S6 C6S F62 62(2) . .
O62 S6 C6S F62 -64(2) . .
O61 S6 C6S F62 176(2) . .
O63 S6 C6S F61 -54(2) . .
O62 S6 C6S F61 180(2) . .
O61 S6 C6S F61 60(2) . .
O63 S6 C6S F63 -172(2) . .
O62 S6 C6S F63 62(2) . .
O61 S6 C6S F63 -58(2) . .
O53 S5 C5S F52 -67.4(18) . .
O52 S5 C5S F52 57.6(17) . .
O51 S5 C5S F52 178.5(16) . .
O53 S5 C5S F51 176.5(18) . .
O52 S5 C5S F51 -58.6(17) . .
O51 S5 C5S F51 62.3(16) . .
O53 S5 C5S F53 58.1(19) . .
O52 S5 C5S F53 -176.9(17) . .
O51 S5 C5S F53 -56.0(17) . .
O31 S3 C3S F32 -65.8(14) . .
O33 S3 C3S F32 47.9(14) . .
O32 S3 C3S F32 170.3(14) . .
O31 S3 C3S F31 176.4(12) . .
O33 S3 C3S F31 -69.8(12) . .
O32 S3 C3S F31 52.6(13) . .
O31 S3 C3S F33 60.3(13) . .
O33 S3 C3S F33 174.1(11) . .
O32 S3 C3S F33 -63.5(12) . .
O43 S4 C4S F42 -52.8(13) . .
O42 S4 C4S F42 179.1(15) . .
O41 S4 C4S F42 59.9(13) . .
O43 S4 C4S F41 63.9(12) . .
O42 S4 C4S F41 -64.2(15) . .
O41 S4 C4S F41 176.6(12) . .
O43 S4 C4S F43 -179.4(12) . .
O42 S4 C4S F43 52.5(15) . .
O41 S4 C4S F43 -66.7(12) . .
O72 S7 C7S F72 174(2) . .
O73 S7 C7S F72 46(2) . .
O71 S7 C7S F72 -65(2) . .
O72 S7 C7S F73 -59(2) . .
O73 S7 C7S F73 173(2) . .
O71 S7 C7S F73 62(2) . .
O72 S7 C7S F71 59(2) . .
O73 S7 C7S F71 -69(2) . .
O71 S7 C7S F71 -180(2) . .
